data_7225261
loop_
_publ_author_name
'Wan, Jun'
'Cai, Song-Liang'
'Zhang, Kai'
'Li, Chao-Jie'
'Feng, Ying'
'Fan, Jun'
'Zheng, Sheng-Run'
'Zhang, Wei-Guang'

_publ_section_title
;
 Anion- and temperature-dependent assembly, crystal structures and
 luminescence properties of six new Cd(ii) coordination polymers based on
 2,3,5,6-tetrakis(2-pyridyl)pyrazine
;
_journal_issue 27
_journal_name_full CrystEngComm
_journal_page_first 5164
_journal_paper_doi 10.1039/C6CE00853D
_journal_volume 18
_journal_year 2016
_chemical_formula_sum 'C12 H10 Cd Cl N6 O'
_chemical_formula_weight 402.11
_chemical_name_systematic
; 
 ? 
;
_space_group_IT_number 2
_symmetry_cell_setting triclinic
_symmetry_space_group_name_Hall '-P 1'
_symmetry_space_group_name_H-M 'P -1'
_atom_sites_solution_hydrogens geom
_atom_sites_solution_primary direct
_atom_sites_solution_secondary difmap
_audit_creation_method SHELXL-97
_audit_update_record
;
2016-04-26 deposited with the CCDC.
2016-05-17 downloaded from the CCDC.
;
_cell_angle_alpha 73.979(3)
_cell_angle_beta 85.725(3)
_cell_angle_gamma 84.377(3)
_cell_formula_units_Z 2
_cell_length_a 8.476(2)
_cell_length_b 9.029(2)
_cell_length_c 10.274(3)
_cell_measurement_reflns_used 2311
_cell_measurement_temperature 298(2)
_cell_measurement_theta_max 26.94
_cell_measurement_theta_min 2.68
_cell_volume 751.2(3)
_computing_cell_refinement 'Bruker SAINT'
_computing_data_collection 'Bruker APEX2'
_computing_data_reduction 'Bruker SAINT'
_computing_molecular_graphics 'Bruker SHELXTL'
_computing_publication_material 'Bruker SHELXTL'
_computing_structure_refinement 'SHELXL-97 (Sheldrick, 2008)'
_computing_structure_solution 'SHELXS-97 (Sheldrick, 2008)'
_diffrn_ambient_temperature 298(2)
_diffrn_measured_fraction_theta_full 0.982
_diffrn_measured_fraction_theta_max 0.982
_diffrn_measurement_device_type 'Bruker APEX-II CCD'
_diffrn_measurement_method '\f and \w scans'
_diffrn_radiation_monochromator graphite
_diffrn_radiation_source 'fine-focus sealed tube'
_diffrn_radiation_type MoK\a
_diffrn_radiation_wavelength 0.71073
_diffrn_reflns_av_R_equivalents 0.0139
_diffrn_reflns_av_sigmaI/netI 0.0278
_diffrn_reflns_limit_h_max 9
_diffrn_reflns_limit_h_min -10
_diffrn_reflns_limit_k_max 9
_diffrn_reflns_limit_k_min -10
_diffrn_reflns_limit_l_max 12
_diffrn_reflns_limit_l_min -12
_diffrn_reflns_number 3894
_diffrn_reflns_theta_full 25.25
_diffrn_reflns_theta_max 25.25
_diffrn_reflns_theta_min 2.06
_exptl_absorpt_coefficient_mu 1.638
_exptl_absorpt_correction_T_max 0.8404
_exptl_absorpt_correction_T_min 0.7044
_exptl_absorpt_correction_type multi-scan
_exptl_absorpt_process_details 'SADABS (Sheldrick, 1996)'
_exptl_crystal_colour colorless
_exptl_crystal_density_diffrn 1.778
_exptl_crystal_density_method 'not measured'
_exptl_crystal_description block
_exptl_crystal_F_000 394
_exptl_crystal_size_max 0.23
_exptl_crystal_size_mid 0.17
_exptl_crystal_size_min 0.11
_refine_diff_density_max 0.400
_refine_diff_density_min -0.434
_refine_diff_density_rms 0.074
_refine_ls_extinction_method none
_refine_ls_goodness_of_fit_ref 1.048
_refine_ls_hydrogen_treatment constr
_refine_ls_matrix_type full
_refine_ls_number_parameters 190
_refine_ls_number_reflns 2669
_refine_ls_number_restraints 1
_refine_ls_restrained_S_all 1.052
_refine_ls_R_factor_all 0.0314
_refine_ls_R_factor_gt 0.0280
_refine_ls_shift/su_max 0.001
_refine_ls_shift/su_mean 0.000
_refine_ls_structure_factor_coef Fsqd
_refine_ls_weighting_details 'calc w=1/[\s^2^(Fo^2^)+(0.0383P)^2^+0.4618P] where P=(Fo^2^+2Fc^2^)/3'
_refine_ls_weighting_scheme calc
_refine_ls_wR_factor_gt 0.0696
_refine_ls_wR_factor_ref 0.0720
_reflns_number_gt 2434
_reflns_number_total 2669
_reflns_threshold_expression >2sigma(I)
_cod_data_source_file c6ce00853d2.cif
_cod_data_source_block 1
_cod_depositor_comments
;
The following automatic conversions were performed:

'_symmetry_cell_setting' value 'Triclinic' changed to 'triclinic'
according to
/usr/data/users/saulius/crontab/automatic-downloads/rss-feeds/RSC/lib/dictionaries/cif_core.dic
dictionary named 'cif_core.dic' version 2.4.2 from 2011-04-26.

'_exptl_absorpt_correction_type' value 'multi-scan ' changed to
'multi-scan' according to
/usr/data/users/saulius/crontab/automatic-downloads/rss-feeds/RSC/lib/dictionaries/cif_core.dic
dictionary named 'cif_core.dic' version 2.4.2 from 2011-04-26.

Automatic conversion script
Id: cif_fix_values 4268 2015-11-12 08:31:59Z antanas 

 Adding full bibliography for 7225261--7225266.cif.
;
_cod_original_sg_symbol_H-M P-1
_cod_database_code 7225261

loop_
_symmetry_equiv_pos_as_xyz
'x, y, z'
'-x, -y, -z'

loop_
_atom_site_label
_atom_site_type_symbol
_atom_site_fract_x
_atom_site_fract_y
_atom_site_fract_z
_atom_site_U_iso_or_equiv
_atom_site_adp_type
_atom_site_occupancy
_atom_site_symmetry_multiplicity
_atom_site_calc_flag
_atom_site_refinement_flags
Cd1 Cd 0.63547(3) 0.33288(3) 0.58687(2) 0.03760(11) Uani 1 1 d .
Cl1 Cl 0.86093(13) 0.29713(13) 0.73665(11) 0.0617(3) Uani 1 1 d .
O1 O 0.1549(18) 0.5873(12) -0.0111(10) 0.350(7) Uani 1 1 d .
H1A H 0.0665 0.5999 -0.0418 0.524 Uiso 1 1 d R
H1B H 0.1668 0.6043 0.0607 0.524 Uiso 1 1 d R
N1 N 0.8101(4) 0.2599(4) 0.4158(3) 0.0434(7) Uani 1 1 d .
N2 N 0.5787(3) 0.0859(3) 0.5582(3) 0.0320(6) Uani 1 1 d .
N3 N 0.4375(4) 0.2135(3) 0.7495(3) 0.0468(7) Uani 1 1 d .
N4 N 0.5569(4) 0.5847(4) 0.5899(3) 0.0514(8) Uani 1 1 d U
N5 N 0.5428(4) 0.6253(4) 0.6875(4) 0.0530(8) Uani 1 1 d U
N6 N 0.5345(5) 0.6740(5) 0.7817(4) 0.0814(13) Uani 1 1 d .
C1 C 0.9462(5) 0.3260(6) 0.3738(4) 0.0619(12) Uani 1 1 d .
H1 H 0.9559 0.4234 0.3850 0.074 Uiso 1 1 calc R
C2 C 1.0721(5) 0.2559(6) 0.3147(4) 0.0699(14) Uani 1 1 d .
H2 H 1.1639 0.3065 0.2845 0.084 Uiso 1 1 calc R
C3 C 1.0608(5) 0.1112(6) 0.3009(4) 0.0577(11) Uani 1 1 d .
H3 H 1.1465 0.0605 0.2646 0.069 Uiso 1 1 calc R
C4 C 0.9219(4) 0.0411(5) 0.3412(3) 0.0440(8) Uani 1 1 d .
H4 H 0.9120 -0.0574 0.3327 0.053 Uiso 1 1 calc R
C5 C 0.7961(4) 0.1208(4) 0.3948(3) 0.0343(7) Uani 1 1 d .
C6 C 0.6416(4) 0.0549(3) 0.4443(3) 0.0305(7) Uani 1 1 d .
C7 C 0.4422(4) 0.0332(3) 0.6170(3) 0.0311(7) Uani 1 1 d .
C8 C 0.3946(4) 0.0755(4) 0.7470(3) 0.0356(7) Uani 1 1 d .
C9 C 0.3196(5) -0.0221(4) 0.8576(3) 0.0463(9) Uani 1 1 d .
H9 H 0.2965 -0.1199 0.8553 0.056 Uiso 1 1 calc R
C10 C 0.2799(6) 0.0294(5) 0.9714(4) 0.0626(12) Uani 1 1 d .
H10 H 0.2289 -0.0331 1.0471 0.075 Uiso 1 1 calc R
C11 C 0.3166(6) 0.1742(6) 0.9714(4) 0.0763(15) Uani 1 1 d .
H11 H 0.2869 0.2127 1.0456 0.092 Uiso 1 1 calc R
C12 C 0.3977(6) 0.2612(5) 0.8606(4) 0.0679(13) Uani 1 1 d .
H12 H 0.4261 0.3574 0.8628 0.082 Uiso 1 1 calc R

loop_
_atom_site_aniso_label
_atom_site_aniso_U_11
_atom_site_aniso_U_22
_atom_site_aniso_U_33
_atom_site_aniso_U_23
_atom_site_aniso_U_13
_atom_site_aniso_U_12
Cd1 0.04363(17) 0.03182(15) 0.04192(16) -0.01690(11) 0.00262(11) -0.00866(10)
Cl1 0.0632(7) 0.0640(6) 0.0634(6) -0.0217(5) -0.0145(5) -0.0109(5)
O1 0.59(2) 0.294(13) 0.193(9) -0.100(9) -0.042(12) -0.039(14)
N1 0.0433(17) 0.0471(17) 0.0450(17) -0.0184(14) 0.0075(13) -0.0194(14)
N2 0.0341(15) 0.0314(14) 0.0327(14) -0.0125(11) 0.0046(11) -0.0062(11)
N3 0.061(2) 0.0446(17) 0.0431(17) -0.0244(14) 0.0144(14) -0.0205(15)
N4 0.068(2) 0.0368(17) 0.0505(17) -0.0175(14) -0.0171(16) 0.0173(15)
N5 0.055(2) 0.0452(18) 0.064(2) -0.0235(16) -0.0122(16) 0.0010(15)
N6 0.089(3) 0.093(3) 0.082(3) -0.057(3) -0.018(2) 0.010(2)
C1 0.058(3) 0.074(3) 0.064(3) -0.029(2) 0.015(2) -0.039(2)
C2 0.046(2) 0.111(4) 0.060(3) -0.030(3) 0.020(2) -0.039(3)
C3 0.035(2) 0.093(3) 0.046(2) -0.024(2) 0.0090(16) -0.006(2)
C4 0.039(2) 0.055(2) 0.0399(19) -0.0169(16) 0.0030(15) -0.0048(16)
C5 0.0320(17) 0.0398(18) 0.0330(16) -0.0115(14) 0.0025(13) -0.0109(14)
C6 0.0338(17) 0.0266(15) 0.0321(16) -0.0105(12) 0.0040(13) -0.0045(12)
C7 0.0349(17) 0.0275(16) 0.0312(15) -0.0088(12) 0.0034(13) -0.0045(13)
C8 0.0386(18) 0.0388(18) 0.0334(16) -0.0159(14) 0.0052(13) -0.0086(14)
C9 0.057(2) 0.047(2) 0.0376(19) -0.0151(16) 0.0070(16) -0.0167(17)
C10 0.084(3) 0.071(3) 0.038(2) -0.021(2) 0.018(2) -0.030(2)
C11 0.111(4) 0.085(3) 0.048(2) -0.044(2) 0.034(3) -0.039(3)
C12 0.094(3) 0.063(3) 0.063(3) -0.044(2) 0.030(2) -0.033(2)

loop_
_atom_type_symbol
_atom_type_description
_atom_type_scat_dispersion_real
_atom_type_scat_dispersion_imag
_atom_type_scat_source
C C 0.0033 0.0016 'International Tables Vol C Tables 4.2.6.8 and 6.1.1.4'
H H 0.0000 0.0000 'International Tables Vol C Tables 4.2.6.8 and 6.1.1.4'
Cd Cd -0.8075 1.2024 'International Tables Vol C Tables 4.2.6.8 and 6.1.1.4'
Cl Cl 0.1484 0.1585 'International Tables Vol C Tables 4.2.6.8 and 6.1.1.4'
N N 0.0061 0.0033 'International Tables Vol C Tables 4.2.6.8 and 6.1.1.4'
O O 0.0106 0.0060 'International Tables Vol C Tables 4.2.6.8 and 6.1.1.4'

loop_
_geom_angle_atom_site_label_1
_geom_angle_atom_site_label_2
_geom_angle_atom_site_label_3
_geom_angle
_geom_angle_site_symmetry_1
_geom_angle_site_symmetry_3
N4 Cd1 N3 96.57(12) . .
N4 Cd1 N1 124.95(12) . .
N3 Cd1 N1 136.04(10) . .
N4 Cd1 N2 151.06(11) . .
N3 Cd1 N2 67.99(9) . .
N1 Cd1 N2 68.37(9) . .
N4 Cd1 N4 77.11(12) . 2_666
N3 Cd1 N4 91.42(12) . 2_666
N1 Cd1 N4 85.26(11) . 2_666
N2 Cd1 N4 78.92(10) . 2_666
N4 Cd1 Cl1 96.20(8) . .
N3 Cd1 Cl1 99.66(9) . .
N1 Cd1 Cl1 90.36(8) . .
N2 Cd1 Cl1 110.11(7) . .
N4 Cd1 Cl1 167.70(9) 2_666 .
H1A O1 H1B 120.3 . .
C1 N1 C5 117.8(3) . .
C1 N1 Cd1 121.4(3) . .
C5 N1 Cd1 117.5(2) . .
C7 N2 C6 122.3(3) . .
C7 N2 Cd1 115.37(19) . .
C6 N2 Cd1 115.2(2) . .
C12 N3 C8 118.1(3) . .
C12 N3 Cd1 121.1(3) . .
C8 N3 Cd1 118.8(2) . .
N5 N4 Cd1 123.6(3) . .
N5 N4 Cd1 122.3(3) . 2_666
Cd1 N4 Cd1 102.89(12) . 2_666
N4 N5 N6 175.6(5) . .
N1 C1 C2 122.7(4) . .
N1 C1 H1 118.6 . .
C2 C1 H1 118.6 . .
C3 C2 C1 119.2(4) . .
C3 C2 H2 120.4 . .
C1 C2 H2 120.4 . .
C2 C3 C4 119.5(4) . .
C2 C3 H3 120.3 . .
C4 C3 H3 120.3 . .
C3 C4 C5 118.6(4) . .
C3 C4 H4 120.7 . .
C5 C4 H4 120.7 . .
N1 C5 C4 122.0(3) . .
N1 C5 C6 114.7(3) . .
C4 C5 C6 123.2(3) . .
N2 C6 C7 118.5(3) . 2_656
N2 C6 C5 114.7(3) . .
C7 C6 C5 126.7(3) 2_656 .
N2 C7 C6 119.2(3) . 2_656
N2 C7 C8 114.2(3) . .
C6 C7 C8 126.6(3) 2_656 .
N3 C8 C9 122.3(3) . .
N3 C8 C7 114.2(3) . .
C9 C8 C7 123.4(3) . .
C10 C9 C8 118.5(4) . .
C10 C9 H9 120.8 . .
C8 C9 H9 120.8 . .
C11 C10 C9 119.1(4) . .
C11 C10 H10 120.4 . .
C9 C10 H10 120.4 . .
C12 C11 C10 119.1(4) . .
C12 C11 H11 120.5 . .
C10 C11 H11 120.5 . .
N3 C12 C11 122.7(4) . .
N3 C12 H12 118.7 . .
C11 C12 H12 118.7 . .

loop_
_geom_bond_atom_site_label_1
_geom_bond_atom_site_label_2
_geom_bond_distance
_geom_bond_site_symmetry_2
Cd1 N4 2.314(3) .
Cd1 N3 2.390(3) .
Cd1 N1 2.403(3) .
Cd1 N2 2.426(3) .
Cd1 N4 2.443(3) 2_666
Cd1 Cl1 2.4834(11) .
O1 H1A 0.8206 .
O1 H1B 0.8093 .
N1 C1 1.338(5) .
N1 C5 1.349(4) .
N2 C7 1.332(4) .
N2 C6 1.339(4) .
N3 C12 1.337(5) .
N3 C8 1.339(4) .
N4 N5 1.153(4) .
N4 Cd1 2.443(3) 2_666
N5 N6 1.163(5) .
C1 C2 1.376(6) .
C1 H1 0.9300 .
C2 C3 1.365(7) .
C2 H2 0.9300 .
C3 C4 1.374(5) .
C3 H3 0.9300 .
C4 C5 1.392(5) .
C4 H4 0.9300 .
C5 C6 1.488(4) .
C6 C7 1.410(4) 2_656
C7 C6 1.410(4) 2_656
C7 C8 1.504(4) .
C8 C9 1.386(5) .
C9 C10 1.381(5) .
C9 H9 0.9300 .
C10 C11 1.373(6) .
C10 H10 0.9300 .
C11 C12 1.372(6) .
C11 H11 0.9300 .
C12 H12 0.9300 .

loop_
_geom_torsion_atom_site_label_1
_geom_torsion_atom_site_label_2
_geom_torsion_atom_site_label_3
_geom_torsion_atom_site_label_4
_geom_torsion
_geom_torsion_site_symmetry_1
_geom_torsion_site_symmetry_4
N4 Cd1 N1 C1 47.1(4) . .
N3 Cd1 N1 C1 -155.1(3) . .
N2 Cd1 N1 C1 -162.3(3) . .
N4 Cd1 N1 C1 117.8(3) 2_666 .
Cl1 Cd1 N1 C1 -50.7(3) . .
N4 Cd1 N1 C5 -153.9(2) . .
N3 Cd1 N1 C5 3.9(3) . .
N2 Cd1 N1 C5 -3.3(2) . .
N4 Cd1 N1 C5 -83.2(3) 2_666 .
Cl1 Cd1 N1 C5 108.3(2) . .
N4 Cd1 N2 C7 -43.3(3) . .
N3 Cd1 N2 C7 18.2(2) . .
N1 Cd1 N2 C7 -167.1(2) . .
N4 Cd1 N2 C7 -77.9(2) 2_666 .
Cl1 Cd1 N2 C7 110.8(2) . .
N4 Cd1 N2 C6 107.8(3) . .
N3 Cd1 N2 C6 169.4(2) . .
N1 Cd1 N2 C6 -16.0(2) . .
N4 Cd1 N2 C6 73.3(2) 2_666 .
Cl1 Cd1 N2 C6 -98.0(2) . .
N4 Cd1 N3 C12 -41.1(4) . .
N1 Cd1 N3 C12 157.0(3) . .
N2 Cd1 N3 C12 164.2(4) . .
N4 Cd1 N3 C12 -118.3(4) 2_666 .
Cl1 Cd1 N3 C12 56.3(4) . .
N4 Cd1 N3 C8 155.1(3) . .
N1 Cd1 N3 C8 -6.7(4) . .
N2 Cd1 N3 C8 0.5(2) . .
N4 Cd1 N3 C8 78.0(3) 2_666 .
Cl1 Cd1 N3 C8 -107.4(3) . .
N3 Cd1 N4 N5 54.1(4) . .
N1 Cd1 N4 N5 -141.2(3) . .
N2 Cd1 N4 N5 109.3(3) . .
N4 Cd1 N4 N5 144.1(4) 2_666 .
Cl1 Cd1 N4 N5 -46.4(4) . .
N3 Cd1 N4 Cd1 -89.96(14) . 2_666
N1 Cd1 N4 Cd1 74.73(17) . 2_666
N2 Cd1 N4 Cd1 -34.8(3) . 2_666
N4 Cd1 N4 Cd1 0.0 2_666 2_666
Cl1 Cd1 N4 Cd1 169.53(10) . 2_666
C5 N1 C1 C2 -2.0(6) . .
Cd1 N1 C1 C2 156.9(4) . .
N1 C1 C2 C3 -1.7(7) . .
C1 C2 C3 C4 2.6(7) . .
C2 C3 C4 C5 0.1(6) . .
C1 N1 C5 C4 5.0(5) . .
Cd1 N1 C5 C4 -154.8(3) . .
C1 N1 C5 C6 180.0(3) . .
Cd1 N1 C5 C6 20.2(4) . .
C3 C4 C5 N1 -4.0(5) . .
C3 C4 C5 C6 -178.7(3) . .
C7 N2 C6 C7 1.7(5) . 2_656
Cd1 N2 C6 C7 -147.3(2) . 2_656
C7 N2 C6 C5 -178.9(3) . .
Cd1 N2 C6 C5 32.1(3) . .
N1 C5 C6 N2 -35.2(4) . .
C4 C5 C6 N2 139.8(3) . .
N1 C5 C6 C7 144.2(3) . 2_656
C4 C5 C6 C7 -40.9(5) . 2_656
C6 N2 C7 C6 -1.7(5) . 2_656
Cd1 N2 C7 C6 147.3(2) . 2_656
C6 N2 C7 C8 177.8(3) . .
Cd1 N2 C7 C8 -33.3(3) . .
C12 N3 C8 C9 -4.0(6) . .
Cd1 N3 C8 C9 160.2(3) . .
C12 N3 C8 C7 179.0(4) . .
Cd1 N3 C8 C7 -16.8(4) . .
N2 C7 C8 N3 33.5(4) . .
C6 C7 C8 N3 -147.1(3) 2_656 .
N2 C7 C8 C9 -143.5(3) . .
C6 C7 C8 C9 35.9(5) 2_656 .
N3 C8 C9 C10 3.8(6) . .
C7 C8 C9 C10 -179.4(4) . .
C8 C9 C10 C11 -0.4(7) . .
C9 C10 C11 C12 -2.7(8) . .
C8 N3 C12 C11 0.7(7) . .
Cd1 N3 C12 C11 -163.2(4) . .
C10 C11 C12 N3 2.7(9) . .
